data_4129747
loop_
_publ_author_name
'Friedfeld, Max R.'
'Shevlin, Michael'
'Margulieux, Grant W.'
'Campeau, Louis-Charles'
'Chirik, Paul J.'

_publ_section_title
;
 Cobalt-Catalyzed Enantioselective Hydrogenation of Minimally
 Functionalized Alkenes: Isotopic Labeling Provides Insight into the
 Origin of Stereoselectivity and Alkene Insertion Preferences.
;
_journal_issue 10
_journal_name_full 'Journal of the American Chemical Society'
_journal_page_first 3314
_journal_page_last 3324
_journal_paper_doi 10.1021/jacs.5b10148
_journal_volume 138
_journal_year 2016
_chemical_absolute_configuration ad
_chemical_formula_sum 'C15 H13 Cl'
_chemical_formula_weight 228.70
_space_group_crystal_system orthorhombic
_space_group_IT_number 19
_space_group_name_Hall 'P 2ac 2ab'
_space_group_name_H-M_alt 'P 21 21 21'
_atom_sites_solution_hydrogens geom
_audit_creation_method SHELXL-2014
_cell_angle_alpha 90
_cell_angle_beta 90
_cell_angle_gamma 90
_cell_formula_units_Z 12
_cell_length_a 11.6801(4)
_cell_length_b 16.8701(6)
_cell_length_c 18.0924(6)
_cell_measurement_reflns_used 9951
_cell_measurement_temperature 100(2)
_cell_measurement_theta_max 78.70
_cell_measurement_theta_min 3.58
_cell_volume 3565.0(2)
_computing_cell_refinement 'Bruker SAINT'
_computing_data_collection 'Bruker APEX2'
_computing_data_reduction 'Bruker SAINT'
_computing_molecular_graphics 'Bruker SHELXTL'
_computing_publication_material 'Bruker SHELXTL'
_computing_structure_refinement 'SHELXL-2014 (Sheldrick 2014)'
_computing_structure_solution 'SHELXS-97 (Sheldrick 2008)'
_diffrn_ambient_temperature 100(2)
_diffrn_measured_fraction_theta_full 0.989
_diffrn_measured_fraction_theta_max 0.975
_diffrn_measurement_device_type 'Bruker APEX-II CCD'
_diffrn_measurement_method '\f and \w scans'
_diffrn_radiation_type CuK\a
_diffrn_radiation_wavelength 1.54178
_diffrn_reflns_av_R_equivalents 0.0438
_diffrn_reflns_av_unetI/netI 0.0211
_diffrn_reflns_Laue_measured_fraction_full 0.989
_diffrn_reflns_Laue_measured_fraction_max 0.975
_diffrn_reflns_limit_h_max 14
_diffrn_reflns_limit_h_min -14
_diffrn_reflns_limit_k_max 21
_diffrn_reflns_limit_k_min -21
_diffrn_reflns_limit_l_max 19
_diffrn_reflns_limit_l_min -21
_diffrn_reflns_number 81968
_diffrn_reflns_point_group_measured_fraction_full 0.991
_diffrn_reflns_point_group_measured_fraction_max 0.979
_diffrn_reflns_theta_full 67.679
_diffrn_reflns_theta_max 79.221
_diffrn_reflns_theta_min 3.582
_exptl_absorpt_coefficient_mu 2.557
_exptl_absorpt_correction_T_max 0.7542
_exptl_absorpt_correction_T_min 0.4301
_exptl_absorpt_correction_type multi-scan
_exptl_absorpt_process_details 'SADABS 2014/5 Bruker ASX'
_exptl_crystal_colour colourless
_exptl_crystal_density_diffrn 1.278
_exptl_crystal_description shard
_exptl_crystal_F_000 1440
_exptl_crystal_size_max 0.654
_exptl_crystal_size_mid 0.421
_exptl_crystal_size_min 0.221
_refine_diff_density_max 0.225
_refine_diff_density_min -0.237
_refine_diff_density_rms 0.064
_refine_ls_abs_structure_details
;
 Refined as an inversion twin.
;
_refine_ls_abs_structure_Flack 0.057(9)
_refine_ls_extinction_method none
_refine_ls_goodness_of_fit_ref 1.042
_refine_ls_hydrogen_treatment constr
_refine_ls_matrix_type full
_refine_ls_number_parameters 434
_refine_ls_number_reflns 7434
_refine_ls_number_restraints 0
_refine_ls_restrained_S_all 1.042
_refine_ls_R_factor_all 0.0269
_refine_ls_R_factor_gt 0.0264
_refine_ls_shift/su_max 0.001
_refine_ls_shift/su_mean 0.000
_refine_ls_structure_factor_coef Fsqd
_refine_ls_weighting_details 'w=1/[\s^2^(Fo^2^)+(0.0419P)^2^+0.6576P] where P=(Fo^2^+2Fc^2^)/3'
_refine_ls_weighting_scheme calc
_refine_ls_wR_factor_gt 0.0688
_refine_ls_wR_factor_ref 0.0699
_reflns_Friedel_coverage 0.802
_reflns_Friedel_fraction_full 0.994
_reflns_Friedel_fraction_max 0.983
_reflns_number_gt 7326
_reflns_number_total 7434
_reflns_threshold_expression 'I > 2\s(I)'
_cod_data_source_file ja5b10148_si_001.cif
_cod_data_source_block mrf58
_cod_database_code 4129747
_shelx_space_group_comment
;
The symmetry employed for this shelxl refinement is uniquely defined
by the following loop, which should always be used as a source of
symmetry information in preference to the above space-group names.
They are only intended as comments.
;
_shelxl_version_number 2014-3

loop_
_space_group_symop_operation_xyz
'x, y, z'
'-x+1/2, -y, z+1/2'
'x+1/2, -y+1/2, -z'
'-x, y+1/2, -z+1/2'

loop_
_atom_site_label
_atom_site_type_symbol
_atom_site_fract_x
_atom_site_fract_y
_atom_site_fract_z
_atom_site_U_iso_or_equiv
_atom_site_adp_type
_atom_site_occupancy
_atom_site_site_symmetry_order
_atom_site_calc_flag
_atom_site_refinement_flags_posn
_atom_site_refinement_flags_adp
C1 C 1.10364(15) -0.08782(11) 0.81295(11) 0.0237(4) Uani 1 1 d . .
H1A H 1.0681 -0.0375 0.7967 0.028 Uiso 1 1 calc R U
H1B H 1.1117 -0.0870 0.8674 0.028 Uiso 1 1 calc R U
C2 C 1.22090(16) -0.10017(13) 0.77530(12) 0.0299(4) Uani 1 1 d . .
H2A H 1.2577 -0.0488 0.7636 0.036 Uiso 1 1 calc R U
H2B H 1.2729 -0.1316 0.8070 0.036 Uiso 1 1 calc R U
C3 C 1.19035(16) -0.14467(12) 0.70597(11) 0.0262(4) Uani 1 1 d . .
C4 C 1.25507(19) -0.15739(13) 0.64252(12) 0.0358(5) Uani 1 1 d . .
H4 H 1.3292 -0.1348 0.6378 0.043 Uiso 1 1 calc R U
C5 C 1.2094(2) -0.20372(14) 0.58600(12) 0.0396(6) Uani 1 1 d . .
H5 H 1.2527 -0.2125 0.5423 0.047 Uiso 1 1 calc R U
C6 C 1.1017(2) -0.23704(12) 0.59275(11) 0.0333(5) Uani 1 1 d . .
H6 H 1.0721 -0.2689 0.5539 0.040 Uiso 1 1 calc R U
C7 C 1.03618(17) -0.22422(11) 0.65619(10) 0.0248(4) Uani 1 1 d . .
H7 H 0.9619 -0.2467 0.6607 0.030 Uiso 1 1 calc R U
C8 C 1.08174(15) -0.17802(10) 0.71247(10) 0.0202(3) Uani 1 1 d . .
C9 C 1.03142(14) -0.15976(10) 0.78769(9) 0.0180(3) Uani 1 1 d . .
H9 H 1.0493 -0.2052 0.8212 0.022 Uiso 1 1 calc R U
C10 C 0.90386(14) -0.14568(10) 0.79018(9) 0.0165(3) Uani 1 1 d . .
C11 C 0.83599(15) -0.18113(10) 0.84398(10) 0.0197(3) Uani 1 1 d . .
H11 H 0.8706 -0.2153 0.8793 0.024 Uiso 1 1 calc R U
C12 C 0.71878(15) -0.16779(10) 0.84730(10) 0.0205(3) Uani 1 1 d . .
H12 H 0.6736 -0.1920 0.8847 0.025 Uiso 1 1 calc R U
C13 C 0.66907(14) -0.11860(10) 0.79512(10) 0.0180(3) Uani 1 1 d . .
C14 C 0.73375(15) -0.08124(10) 0.74151(10) 0.0191(3) Uani 1 1 d . .
H14 H 0.6987 -0.0467 0.7068 0.023 Uiso 1 1 calc R U
C15 C 0.85101(15) -0.09501(10) 0.73929(9) 0.0181(3) Uani 1 1 d . .
H15 H 0.8961 -0.0696 0.7026 0.022 Uiso 1 1 calc R U
C16 C 1.05901(16) 0.00016(11) 0.48213(11) 0.0243(4) Uani 1 1 d . .
H16A H 1.0189 0.0363 0.4476 0.029 Uiso 1 1 calc R U
H16B H 1.0638 0.0259 0.5312 0.029 Uiso 1 1 calc R U
C17 C 1.17912(17) -0.02041(12) 0.45299(12) 0.0290(4) Uani 1 1 d . .
H17A H 1.2096 0.0226 0.4213 0.035 Uiso 1 1 calc R U
H17B H 1.2332 -0.0301 0.4942 0.035 Uiso 1 1 calc R U
C18 C 1.15884(16) -0.09522(11) 0.40874(10) 0.0234(4) Uani 1 1 d . .
C19 C 1.22962(17) -0.13185(12) 0.35718(11) 0.0281(4) Uani 1 1 d . .
H19 H 1.3015 -0.1092 0.3445 0.034 Uiso 1 1 calc R U
C20 C 1.19348(18) -0.20221(12) 0.32449(11) 0.0278(4) Uani 1 1 d . .
H20 H 1.2411 -0.2280 0.2894 0.033 Uiso 1 1 calc R U
C21 C 1.08815(17) -0.23491(11) 0.34288(10) 0.0251(4) Uani 1 1 d . .
H21 H 1.0640 -0.2827 0.3198 0.030 Uiso 1 1 calc R U
C22 C 1.01741(17) -0.19855(10) 0.39480(9) 0.0217(3) Uani 1 1 d . .
H22 H 0.9456 -0.2212 0.4075 0.026 Uiso 1 1 calc R U
C23 C 1.05409(15) -0.12852(10) 0.42752(10) 0.0192(3) Uani 1 1 d . .
C24 C 0.99564(14) -0.08046(10) 0.48756(9) 0.0195(3) Uani 1 1 d . .
H24 H 1.0158 -0.1049 0.5362 0.023 Uiso 1 1 calc R U
C25 C 0.86673(15) -0.07679(10) 0.48264(9) 0.0183(3) Uani 1 1 d . .
C26 C 0.79871(16) -0.10980(11) 0.53794(10) 0.0214(3) Uani 1 1 d . .
H26 H 0.8343 -0.1363 0.5782 0.026 Uiso 1 1 calc R U
C27 C 0.68008(17) -0.10484(11) 0.53553(10) 0.0239(4) Uani 1 1 d . .
H27 H 0.6349 -0.1277 0.5736 0.029 Uiso 1 1 calc R U
C28 C 0.62878(16) -0.06621(11) 0.47687(11) 0.0236(4) Uani 1 1 d . .
C29 C 0.69368(17) -0.03410(11) 0.41986(11) 0.0259(4) Uani 1 1 d . .
H29 H 0.6577 -0.0084 0.3794 0.031 Uiso 1 1 calc R U
C30 C 0.81172(17) -0.04026(11) 0.42316(10) 0.0234(4) Uani 1 1 d . .
H30 H 0.8564 -0.0191 0.3840 0.028 Uiso 1 1 calc R U
C31 C 1.07151(16) -0.06316(12) 0.17275(11) 0.0274(4) Uani 1 1 d . .
H31A H 1.0339 -0.0178 0.1479 0.033 Uiso 1 1 calc R U
H31B H 1.0819 -0.0503 0.2257 0.033 Uiso 1 1 calc R U
C32 C 1.18726(16) -0.08255(11) 0.13589(11) 0.0255(4) Uani 1 1 d . .
H32A H 1.2225 -0.0345 0.1143 0.031 Uiso 1 1 calc R U
H32B H 1.2412 -0.1065 0.1717 0.031 Uiso 1 1 calc R U
C33 C 1.15424(15) -0.14119(10) 0.07647(10) 0.0202(3) Uani 1 1 d . .
C34 C 1.21665(16) -0.16726(10) 0.01589(11) 0.0230(4) Uani 1 1 d . .
H34 H 1.2908 -0.1466 0.0062 0.028 Uiso 1 1 calc R U
C35 C 1.16857(17) -0.22426(11) -0.03049(10) 0.0244(4) Uani 1 1 d . .
H35 H 1.2102 -0.2424 -0.0723 0.029 Uiso 1 1 calc R U
C36 C 1.06039(17) -0.25470(11) -0.01609(11) 0.0243(4) Uani 1 1 d . .
H36 H 1.0285 -0.2933 -0.0483 0.029 Uiso 1 1 calc R U
C37 C 0.99843(15) -0.22924(10) 0.04498(10) 0.0207(4) Uani 1 1 d . .
H37 H 0.9247 -0.2504 0.0550 0.025 Uiso 1 1 calc R U
C38 C 1.04596(14) -0.17238(10) 0.09114(9) 0.0181(3) Uani 1 1 d . .
C39 C 1.00015(15) -0.13999(10) 0.16320(9) 0.0195(3) Uani 1 1 d . .
H39 H 1.0232 -0.1775 0.2033 0.023 Uiso 1 1 calc R U
C40 C 0.87241(15) -0.12851(10) 0.16843(10) 0.0177(3) Uani 1 1 d . .
C41 C 0.81417(17) -0.14853(11) 0.23295(10) 0.0227(4) Uani 1 1 d . .
H41 H 0.8559 -0.1696 0.2735 0.027 Uiso 1 1 calc R U
C42 C 0.69699(17) -0.13845(11) 0.23942(10) 0.0237(4) Uani 1 1 d . .
H42 H 0.6585 -0.1516 0.2840 0.028 Uiso 1 1 calc R U
C43 C 0.63697(15) -0.10876(10) 0.17946(10) 0.0207(3) Uani 1 1 d . .
C44 C 0.69162(16) -0.08700(10) 0.11461(10) 0.0209(3) Uani 1 1 d . .
H44 H 0.6494 -0.0655 0.0744 0.025 Uiso 1 1 calc R U
C45 C 0.80924(15) -0.09719(10) 0.10944(9) 0.0190(3) Uani 1 1 d . .
H45 H 0.8476 -0.0827 0.0652 0.023 Uiso 1 1 calc R U
Cl1 Cl 0.52101(4) -0.10415(3) 0.79705(2) 0.02509(10) Uani 1 1 d . .
Cl2 Cl 0.48015(4) -0.05860(3) 0.47433(3) 0.03880(13) Uani 1 1 d . .
Cl3 Cl 0.48824(4) -0.09868(3) 0.18585(3) 0.03056(11) Uani 1 1 d . .

loop_
_atom_site_aniso_label
_atom_site_aniso_U_11
_atom_site_aniso_U_22
_atom_site_aniso_U_33
_atom_site_aniso_U_23
_atom_site_aniso_U_13
_atom_site_aniso_U_12
C1 0.0163(8) 0.0251(9) 0.0297(10) -0.0031(7) -0.0021(7) -0.0030(7)
C2 0.0162(9) 0.0346(10) 0.0389(11) 0.0016(9) 0.0023(7) -0.0036(8)
C3 0.0200(9) 0.0268(9) 0.0318(10) 0.0072(8) 0.0038(7) 0.0055(7)
C4 0.0265(11) 0.0429(12) 0.0381(12) 0.0136(9) 0.0125(9) 0.0145(9)
C5 0.0446(13) 0.0478(13) 0.0262(11) 0.0079(9) 0.0127(9) 0.0297(11)
C6 0.0457(13) 0.0318(10) 0.0225(10) -0.0011(8) -0.0040(8) 0.0215(9)
C7 0.0278(10) 0.0227(8) 0.0239(9) 0.0011(7) -0.0042(7) 0.0099(8)
C8 0.0204(9) 0.0187(8) 0.0215(9) 0.0042(6) 0.0010(7) 0.0075(7)
C9 0.0150(8) 0.0198(8) 0.0190(8) 0.0017(6) -0.0020(6) 0.0010(6)
C10 0.0161(8) 0.0168(7) 0.0166(8) -0.0013(6) -0.0013(6) -0.0011(6)
C11 0.0201(9) 0.0196(8) 0.0194(9) 0.0042(6) -0.0022(6) -0.0008(7)
C12 0.0183(9) 0.0208(8) 0.0223(9) 0.0025(6) 0.0025(6) -0.0033(7)
C13 0.0138(8) 0.0193(8) 0.0210(8) -0.0053(6) -0.0018(6) 0.0002(6)
C14 0.0199(9) 0.0188(8) 0.0188(8) 0.0002(6) -0.0030(6) 0.0026(7)
C15 0.0186(8) 0.0191(8) 0.0167(8) 0.0021(6) 0.0013(6) -0.0003(7)
C16 0.0215(9) 0.0219(8) 0.0294(10) -0.0053(7) 0.0019(7) -0.0022(7)
C17 0.0229(10) 0.0304(10) 0.0336(11) -0.0093(8) 0.0053(8) -0.0071(8)
C18 0.0224(9) 0.0263(9) 0.0214(9) -0.0022(7) 0.0005(6) 0.0001(8)
C19 0.0223(10) 0.0366(10) 0.0254(10) -0.0037(7) 0.0032(7) 0.0006(8)
C20 0.0289(10) 0.0328(10) 0.0217(9) -0.0051(7) -0.0016(7) 0.0112(8)
C21 0.0314(10) 0.0225(9) 0.0214(9) -0.0023(7) -0.0073(7) 0.0068(8)
C22 0.0233(9) 0.0206(8) 0.0214(9) 0.0015(6) -0.0035(7) 0.0020(7)
C23 0.0200(8) 0.0196(8) 0.0180(8) 0.0012(6) -0.0027(6) 0.0030(7)
C24 0.0200(9) 0.0202(8) 0.0182(8) -0.0002(6) -0.0012(6) 0.0002(7)
C25 0.0202(8) 0.0159(7) 0.0189(8) -0.0008(6) 0.0003(6) -0.0006(6)
C26 0.0252(9) 0.0212(8) 0.0178(8) 0.0022(6) -0.0028(6) -0.0011(7)
C27 0.0252(9) 0.0245(9) 0.0220(9) 0.0018(7) 0.0042(7) -0.0058(8)
C28 0.0168(9) 0.0245(9) 0.0294(10) -0.0043(7) -0.0005(7) -0.0002(7)
C29 0.0256(10) 0.0273(9) 0.0249(10) 0.0067(7) -0.0028(7) 0.0040(8)
C30 0.0219(9) 0.0255(9) 0.0229(9) 0.0065(7) 0.0023(7) 0.0010(7)
C31 0.0189(9) 0.0285(9) 0.0347(11) -0.0109(8) 0.0000(7) -0.0034(8)
C32 0.0181(9) 0.0261(9) 0.0324(10) -0.0057(7) 0.0008(7) -0.0043(7)
C33 0.0170(9) 0.0179(8) 0.0258(9) 0.0025(7) -0.0027(7) 0.0016(7)
C34 0.0198(9) 0.0196(8) 0.0296(10) 0.0049(7) 0.0031(7) 0.0017(7)
C35 0.0247(10) 0.0258(9) 0.0226(9) 0.0025(7) 0.0016(7) 0.0088(8)
C36 0.0232(9) 0.0233(8) 0.0264(10) -0.0042(7) -0.0078(7) 0.0055(7)
C37 0.0150(9) 0.0206(8) 0.0265(9) -0.0011(6) -0.0046(7) 0.0032(7)
C38 0.0151(8) 0.0178(7) 0.0212(9) 0.0023(6) -0.0030(6) 0.0035(6)
C39 0.0157(9) 0.0217(8) 0.0211(9) -0.0007(6) -0.0029(6) 0.0009(7)
C40 0.0157(8) 0.0169(8) 0.0204(9) -0.0013(6) -0.0012(6) -0.0004(7)
C41 0.0223(9) 0.0241(9) 0.0217(9) 0.0042(7) -0.0022(7) -0.0004(7)
C42 0.0223(9) 0.0254(9) 0.0232(9) 0.0019(7) 0.0042(7) -0.0048(7)
C43 0.0146(8) 0.0177(8) 0.0298(9) -0.0051(7) 0.0000(6) -0.0024(7)
C44 0.0205(9) 0.0175(8) 0.0246(9) -0.0004(6) -0.0041(7) 0.0023(7)
C45 0.0196(8) 0.0180(7) 0.0195(8) 0.0015(6) 0.0001(6) 0.0000(7)
Cl1 0.01422(18) 0.0306(2) 0.0305(2) -0.00422(16) -0.00071(15) 0.00237(17)
Cl2 0.0182(2) 0.0511(3) 0.0470(3) 0.0043(2) 0.0005(2) 0.0022(2)
Cl3 0.0144(2) 0.0341(2) 0.0432(3) -0.00748(19) 0.00248(17) -0.00072(18)

loop_
_atom_type_symbol
_atom_type_description
_atom_type_scat_dispersion_real
_atom_type_scat_dispersion_imag
_atom_type_scat_source
C C 0.0181 0.0091 'International Tables Vol C Tables 4.2.6.8 and 6.1.1.4'
H H 0.0000 0.0000 'International Tables Vol C Tables 4.2.6.8 and 6.1.1.4'
Cl Cl 0.3639 0.7018 'International Tables Vol C Tables 4.2.6.8 and 6.1.1.4'

loop_
_geom_angle_atom_site_label_1
_geom_angle_atom_site_label_2
_geom_angle_atom_site_label_3
_geom_angle
C2 C1 C9 104.32(15)
C3 C2 C1 103.00(15)
C4 C3 C8 120.1(2)
C4 C3 C2 129.49(19)
C8 C3 C2 110.32(17)
C3 C4 C5 118.9(2)
C6 C5 C4 120.77(19)
C5 C6 C7 120.5(2)
C8 C7 C6 118.66(19)
C7 C8 C3 120.94(18)
C7 C8 C9 128.66(16)
C3 C8 C9 110.31(16)
C10 C9 C8 116.23(14)
C10 C9 C1 113.95(14)
C8 C9 C1 102.34(14)
C11 C10 C15 118.14(16)
C11 C10 C9 121.06(15)
C15 C10 C9 120.78(15)
C12 C11 C10 121.51(16)
C13 C12 C11 118.75(16)
C14 C13 C12 121.52(16)
C14 C13 Cl1 119.46(13)
C12 C13 Cl1 119.02(13)
C13 C14 C15 118.88(15)
C14 C15 C10 121.17(16)
C17 C16 C24 105.01(14)
C18 C17 C16 103.10(15)
C23 C18 C19 120.52(18)
C23 C18 C17 110.24(16)
C19 C18 C17 129.21(18)
C18 C19 C20 118.92(19)
C21 C20 C19 120.38(18)
C20 C21 C22 120.80(17)
C23 C22 C21 118.61(18)
C18 C23 C22 120.77(17)
C18 C23 C24 110.81(15)
C22 C23 C24 128.36(17)
C25 C24 C23 115.36(14)
C25 C24 C16 115.86(14)
C23 C24 C16 102.03(14)
C26 C25 C30 117.85(16)
C26 C25 C24 120.66(15)
C30 C25 C24 121.49(16)
C27 C26 C25 121.47(16)
C28 C27 C26 119.02(16)
C27 C28 C29 121.14(17)
C27 C28 Cl2 119.16(15)
C29 C28 Cl2 119.70(15)
C30 C29 C28 118.82(17)
C29 C30 C25 121.65(17)
C32 C31 C39 104.22(14)
C33 C32 C31 102.87(14)
C34 C33 C38 120.44(17)
C34 C33 C32 129.44(17)
C38 C33 C32 110.06(16)
C33 C34 C35 118.84(17)
C36 C35 C34 120.57(17)
C35 C36 C37 120.60(17)
C38 C37 C36 118.95(17)
C37 C38 C33 120.59(16)
C37 C38 C39 128.86(16)
C33 C38 C39 110.39(15)
C40 C39 C38 116.80(14)
C40 C39 C31 114.69(15)
C38 C39 C31 102.01(14)
C41 C40 C45 118.21(16)
C41 C40 C39 120.33(16)
C45 C40 C39 121.46(16)
C42 C41 C40 121.61(17)
C41 C42 C43 118.59(17)
C44 C43 C42 121.72(16)
C44 C43 Cl3 119.21(14)
C42 C43 Cl3 119.07(14)
C43 C44 C45 118.72(16)
C44 C45 C40 121.12(16)

loop_
_geom_bond_atom_site_label_1
_geom_bond_atom_site_label_2
_geom_bond_distance
C1 C2 1.544(3)
C1 C9 1.547(2)
C2 C3 1.505(3)
C3 C4 1.391(3)
C3 C8 1.393(3)
C4 C5 1.393(4)
C5 C6 1.383(4)
C6 C7 1.397(3)
C7 C8 1.388(3)
C8 C9 1.514(2)
C9 C10 1.509(2)
C10 C11 1.390(2)
C10 C15 1.400(2)
C11 C12 1.389(3)
C12 C13 1.385(2)
C13 C14 1.381(2)
C13 Cl1 1.7467(17)
C14 C15 1.390(2)
C16 C17 1.538(3)
C16 C24 1.551(2)
C17 C18 1.513(3)
C18 C23 1.389(3)
C18 C19 1.391(3)
C19 C20 1.392(3)
C20 C21 1.389(3)
C21 C22 1.393(3)
C22 C23 1.389(2)
C23 C24 1.518(2)
C24 C25 1.510(2)
C25 C26 1.394(2)
C25 C30 1.397(2)
C26 C27 1.389(3)
C27 C28 1.382(3)
C28 C29 1.390(3)
C28 Cl2 1.7414(19)
C29 C30 1.384(3)
C31 C32 1.543(3)
C31 C39 1.551(2)
C32 C33 1.511(3)
C33 C34 1.388(3)
C33 C38 1.395(2)
C34 C35 1.394(3)
C35 C36 1.389(3)
C36 C37 1.389(3)
C37 C38 1.388(2)
C38 C39 1.512(2)
C39 C40 1.507(2)
C40 C41 1.393(2)
C40 C45 1.401(2)
C41 C42 1.384(3)
C42 C43 1.386(3)
C43 C44 1.385(3)
C43 Cl3 1.7492(18)
C44 C45 1.388(2)

loop_
_geom_torsion_atom_site_label_1
_geom_torsion_atom_site_label_2
_geom_torsion_atom_site_label_3
_geom_torsion_atom_site_label_4
_geom_torsion
C9 C1 C2 C3 29.4(2)
C1 C2 C3 C4 164.3(2)
C1 C2 C3 C8 -18.0(2)
C8 C3 C4 C5 0.1(3)
C2 C3 C4 C5 177.5(2)
C3 C4 C5 C6 -0.4(3)
C4 C5 C6 C7 0.6(3)
C5 C6 C7 C8 -0.6(3)
C6 C7 C8 C3 0.3(3)
C6 C7 C8 C9 -175.89(17)
C4 C3 C8 C7 0.0(3)
C2 C3 C8 C7 -177.92(17)
C4 C3 C8 C9 176.79(16)
C2 C3 C8 C9 -1.1(2)
C7 C8 C9 C10 -39.0(2)
C3 C8 C9 C10 144.48(16)
C7 C8 C9 C1 -163.83(17)
C3 C8 C9 C1 19.65(18)
C2 C1 C9 C10 -156.12(15)
C2 C1 C9 C8 -29.81(18)
C8 C9 C10 C11 134.11(17)
C1 C9 C10 C11 -107.23(18)
C8 C9 C10 C15 -47.4(2)
C1 C9 C10 C15 71.3(2)
C15 C10 C11 C12 0.6(3)
C9 C10 C11 C12 179.20(16)
C10 C11 C12 C13 0.7(3)
C11 C12 C13 C14 -1.7(3)
C11 C12 C13 Cl1 177.89(14)
C12 C13 C14 C15 1.4(3)
Cl1 C13 C14 C15 -178.19(13)
C13 C14 C15 C10 -0.1(3)
C11 C10 C15 C14 -1.0(2)
C9 C10 C15 C14 -179.51(16)
C24 C16 C17 C18 28.0(2)
C16 C17 C18 C23 -16.9(2)
C16 C17 C18 C19 164.9(2)
C23 C18 C19 C20 0.3(3)
C17 C18 C19 C20 178.4(2)
C18 C19 C20 C21 0.3(3)
C19 C20 C21 C22 -0.7(3)
C20 C21 C22 C23 0.4(3)
C19 C18 C23 C22 -0.6(3)
C17 C18 C23 C22 -179.02(17)
C19 C18 C23 C24 176.91(16)
C17 C18 C23 C24 -1.5(2)
C21 C22 C23 C18 0.2(3)
C21 C22 C23 C24 -176.78(16)
C18 C23 C24 C25 145.45(16)
C22 C23 C24 C25 -37.3(2)
C18 C23 C24 C16 18.97(19)
C22 C23 C24 C16 -163.76(18)
C17 C16 C24 C25 -154.68(16)
C17 C16 C24 C23 -28.53(18)
C23 C24 C25 C26 115.80(18)
C16 C24 C25 C26 -125.11(18)
C23 C24 C25 C30 -64.4(2)
C16 C24 C25 C30 54.6(2)
C30 C25 C26 C27 -1.8(3)
C24 C25 C26 C27 177.96(17)
C25 C26 C27 C28 0.0(3)
C26 C27 C28 C29 1.5(3)
C26 C27 C28 Cl2 -179.07(15)
C27 C28 C29 C30 -1.0(3)
Cl2 C28 C29 C30 179.54(15)
C28 C29 C30 C25 -0.9(3)
C26 C25 C30 C29 2.3(3)
C24 C25 C30 C29 -177.47(17)
C39 C31 C32 C33 30.00(19)
C31 C32 C33 C34 165.07(18)
C31 C32 C33 C38 -17.6(2)
C38 C33 C34 C35 0.9(3)
C32 C33 C34 C35 177.99(18)
C33 C34 C35 C36 -0.3(3)
C34 C35 C36 C37 -0.4(3)
C35 C36 C37 C38 0.5(3)
C36 C37 C38 C33 0.0(2)
C36 C37 C38 C39 -174.94(16)
C34 C33 C38 C37 -0.7(3)
C32 C33 C38 C37 -178.37(16)
C34 C33 C38 C39 175.09(15)
C32 C33 C38 C39 -2.5(2)
C37 C38 C39 C40 -37.4(2)
C33 C38 C39 C40 147.23(15)
C37 C38 C39 C31 -163.24(17)
C33 C38 C39 C31 21.37(18)
C32 C31 C39 C40 -158.45(15)
C32 C31 C39 C38 -31.21(18)
C38 C39 C40 C41 138.90(17)
C31 C39 C40 C41 -101.84(19)
C38 C39 C40 C45 -41.6(2)
C31 C39 C40 C45 77.7(2)
C45 C40 C41 C42 0.3(3)
C39 C40 C41 C42 179.82(17)
C40 C41 C42 C43 1.0(3)
C41 C42 C43 C44 -1.9(3)
C41 C42 C43 Cl3 177.99(14)
C42 C43 C44 C45 1.6(3)
Cl3 C43 C44 C45 -178.33(13)
C43 C44 C45 C40 -0.3(3)
C41 C40 C45 C44 -0.6(3)
C39 C40 C45 C44 179.83(16)
